data_4516158
loop_
_publ_author_name
'Omahen, Emily H.'
'Binder, Justin F.'
'Jacobs, Brad F.'
'Swidan, Ala'aeddeen'
'Macdonald, Charles L. B.'

_publ_section_title
;
 Phosphonium-Templated Iodoplumbates.
;
_journal_issue 12
_journal_name_full 'ACS omega'
_journal_page_first 17077
_journal_page_last 17082
_journal_paper_doi 10.1021/acsomega.8b02240
_journal_volume 3
_journal_year 2018
_chemical_formula_moiety 'C8 H22 P2 , 2(Pb I3)'
_chemical_formula_sum 'C8 H22 I6 P2 Pb2'
_chemical_formula_weight 1355.97
_space_group_crystal_system monoclinic
_space_group_IT_number 12
_space_group_name_Hall '-C 2y'
_space_group_name_H-M_alt 'C 1 2/m 1'
_atom_sites_solution_hydrogens geom
_audit_creation_method SHELXL-2017/1
_cell_angle_alpha 90
_cell_angle_beta 100.8890(10)
_cell_angle_gamma 90
_cell_formula_units_Z 2
_cell_length_a 15.3593(6)
_cell_length_b 11.1506(4)
_cell_length_c 7.9441(3)
_cell_measurement_reflns_used 9864
_cell_measurement_temperature 170(2)
_cell_measurement_theta_max 33.07
_cell_measurement_theta_min 3.26
_cell_volume 1336.05(9)
_computing_cell_refinement 'Bruker SAINT'
_computing_data_collection 'Bruker APEX2'
_computing_data_reduction 'Bruker SAINT'
_computing_molecular_graphics 'Bruker SHELXTL'
_computing_publication_material 'Bruker SHELXTL'
_computing_structure_refinement 'SHELXL-2017/1 (Sheldrick, 2017)'
_computing_structure_solution 'SHELXT 2014/5 (Sheldrick, 2014)'
_diffrn_ambient_temperature 170(2)
_diffrn_measured_fraction_theta_full 0.998
_diffrn_measured_fraction_theta_max 0.999
_diffrn_measurement_device_type 'Bruker APEX-II CCD'
_diffrn_measurement_method '\f and \w scans'
_diffrn_radiation_type MoK\a
_diffrn_radiation_wavelength 0.71073
_diffrn_reflns_av_R_equivalents 0.0498
_diffrn_reflns_av_unetI/netI 0.0228
_diffrn_reflns_Laue_measured_fraction_full 0.998
_diffrn_reflns_Laue_measured_fraction_max 0.999
_diffrn_reflns_limit_h_max 23
_diffrn_reflns_limit_h_min -22
_diffrn_reflns_limit_k_max 15
_diffrn_reflns_limit_k_min -17
_diffrn_reflns_limit_l_max 12
_diffrn_reflns_limit_l_min -12
_diffrn_reflns_number 33343
_diffrn_reflns_point_group_measured_fraction_full 0.998
_diffrn_reflns_point_group_measured_fraction_max 0.999
_diffrn_reflns_theta_full 25.242
_diffrn_reflns_theta_max 33.178
_diffrn_reflns_theta_min 3.263
_exptl_absorpt_coefficient_mu 19.626
_exptl_absorpt_correction_T_max 0.7465
_exptl_absorpt_correction_T_min 0.4417
_exptl_absorpt_correction_type multi-scan
_exptl_absorpt_process_details 'SADABS; Bruker, 2016'
_exptl_crystal_colour yellow
_exptl_crystal_density_diffrn 3.371
_exptl_crystal_description prism
_exptl_crystal_F_000 1164
_exptl_crystal_size_max 0.5
_exptl_crystal_size_mid 0.4
_exptl_crystal_size_min 0.3
_refine_diff_density_max 3.185
_refine_diff_density_min -3.022
_refine_diff_density_rms 0.249
_refine_ls_extinction_coef 0.00132(7)
_refine_ls_extinction_expression Fc^*^=kFc[1+0.001xFc^2^\l^3^/sin(2\q)]^-1/4^
_refine_ls_extinction_method 'SHELXL-2017/1 (Sheldrick 2017)'
_refine_ls_goodness_of_fit_ref 1.062
_refine_ls_hydrogen_treatment constr
_refine_ls_matrix_type full
_refine_ls_number_parameters 71
_refine_ls_number_reflns 2676
_refine_ls_number_restraints 18
_refine_ls_restrained_S_all 1.065
_refine_ls_R_factor_all 0.0409
_refine_ls_R_factor_gt 0.0296
_refine_ls_shift/su_max 0.001
_refine_ls_shift/su_mean 0.000
_refine_ls_structure_factor_coef Fsqd
_refine_ls_weighting_details 'w=1/[\s^2^(Fo^2^)+(0.0262P)^2^+21.6742P] where P=(Fo^2^+2Fc^2^)/3'
_refine_ls_weighting_scheme calc
_refine_ls_wR_factor_gt 0.0661
_refine_ls_wR_factor_ref 0.0718
_reflns_Friedel_coverage 0.000
_reflns_number_gt 2273
_reflns_number_total 2676
_reflns_threshold_expression 'I > 2\s(I)'
_cod_data_source_file ao8b02240_si_006.cif
_cod_data_source_block mo_eo58_0m
_cod_original_sg_symbol_H-M 'C 2/m'
_cod_database_code 4516158
_shelx_shelxl_version_number 2017/1
_shelx_space_group_comment
;
The symmetry employed for this shelxl refinement is uniquely defined
by the following loop, which should always be used as a source of
symmetry information in preference to the above space-group names.
They are only intended as comments.
;

loop_
_space_group_symop_operation_xyz
'x, y, z'
'-x, y, -z'
'x+1/2, y+1/2, z'
'-x+1/2, y+1/2, -z'
'-x, -y, -z'
'x, -y, z'
'-x+1/2, -y+1/2, -z'
'x+1/2, -y+1/2, z'

loop_
_atom_site_label
_atom_site_type_symbol
_atom_site_fract_x
_atom_site_fract_y
_atom_site_fract_z
_atom_site_U_iso_or_equiv
_atom_site_adp_type
_atom_site_occupancy
_atom_site_site_symmetry_order
_atom_site_calc_flag
_atom_site_refinement_flags_posn
_atom_site_refinement_flags_adp
_atom_site_refinement_flags_occupancy
_atom_site_disorder_assembly
_atom_site_disorder_group
Pb1 Pb 0.500000 1.000000 0.500000 0.02064(9) Uani 1 4 d S T P . .
Pb2 Pb 0.500000 1.000000 1.000000 0.02208(9) Uani 1 4 d S T P . .
I1 I 0.41132(2) 0.80569(3) 0.72168(4) 0.02761(9) Uani 1 1 d . . . . .
I2 I 0.66702(3) 1.000000 0.81085(6) 0.03184(12) Uani 1 2 d S T P . .
P11 P 0.0955(3) 1.000000 0.7505(6) 0.0219(14) Uani 0.351(8) 2 d DS TU P A 1
C11 C 0.0632(15) 1.000000 0.954(2) 0.031(5) Uani 0.351(8) 2 d DS T P A 1
H11A H 0.028643 0.927597 0.965724 0.047 Uiso 0.176(4) 1 calc R U P A 1
H11B H 0.027036 1.071099 0.964269 0.047 Uiso 0.176(4) 1 calc R U P A 1
H11C H 0.116217 1.001305 1.044960 0.047 Uiso 0.351(8) 2 calc R U P A 1
C12 C 0.1566(12) 1.1305(16) 0.725(3) 0.044(4) Uiso 0.351(8) 1 d D U P A 1
H12A H 0.181961 1.123162 0.621129 0.065 Uiso 0.351(8) 1 calc R U P A 1
H12B H 0.204414 1.140344 0.824734 0.065 Uiso 0.351(8) 1 calc R U P A 1
H12C H 0.117291 1.200420 0.714751 0.065 Uiso 0.351(8) 1 calc R U P A 1
C13 C -0.0057(11) 1.000000 0.592(2) 0.016(3) Uani 0.351(8) 2 d DS TU P A 1
H13A H -0.040738 0.928442 0.610474 0.019 Uiso 0.176(4) 1 calc R U P A 1
H13B H -0.040738 1.071558 0.610474 0.019 Uiso 0.176(4) 1 calc R U P A 1
P21 P 0.13037(18) 1.000000 0.6786(4) 0.0279(8) Uani 0.649(8) 2 d DS TU P A 2
C21 C 0.1968(7) 1.000000 0.5181(15) 0.029(2) Uani 0.649(8) 2 d DS T P A 2
H21A H 0.184428 1.072384 0.447720 0.043 Uiso 0.324(4) 1 calc R U P A 2
H21B H 0.259632 0.998734 0.572696 0.043 Uiso 0.649(8) 2 calc R U P A 2
H21C H 0.183090 0.928881 0.445496 0.043 Uiso 0.324(4) 1 calc R U P A 2
C22 C 0.1532(7) 1.1318(9) 0.8061(15) 0.042(2) Uiso 0.649(8) 1 d D U P A 2
H22A H 0.113754 1.134906 0.889546 0.063 Uiso 0.649(8) 1 calc R U P A 2
H22B H 0.143536 1.202691 0.732103 0.063 Uiso 0.649(8) 1 calc R U P A 2
H22C H 0.215025 1.130153 0.866807 0.063 Uiso 0.649(8) 1 calc R U P A 2
C23 C 0.0159(8) 1.0384(13) 0.5756(16) 0.017(2) Uiso 0.324(4) 1 d D U P A 2
H23A H -0.023712 1.028588 0.659494 0.020 Uiso 0.324(4) 1 calc R U P A 2
H23B H 0.013563 1.123528 0.539399 0.020 Uiso 0.324(4) 1 calc R U P A 2

loop_
_atom_site_aniso_label
_atom_site_aniso_U_11
_atom_site_aniso_U_22
_atom_site_aniso_U_33
_atom_site_aniso_U_23
_atom_site_aniso_U_13
_atom_site_aniso_U_12
Pb1 0.02552(16) 0.02448(17) 0.01141(14) 0.000 0.00218(11) 0.000
Pb2 0.02884(17) 0.02544(17) 0.01142(14) 0.000 0.00239(11) 0.000
I1 0.03057(17) 0.02263(15) 0.02921(16) -0.00252(11) 0.00454(12) -0.00312(11)
I2 0.0244(2) 0.0453(3) 0.0241(2) 0.000 0.00008(16) 0.000
P11 0.021(2) 0.026(2) 0.017(2) 0.000 -0.0018(18) 0.000
C11 0.036(11) 0.046(13) 0.013(8) 0.000 0.009(7) 0.000
C13 0.021(6) 0.012(6) 0.015(6) 0.000 0.005(5) 0.000
P21 0.0143(12) 0.0504(19) 0.0177(13) 0.000 -0.0007(10) 0.000
C21 0.019(4) 0.040(6) 0.029(5) 0.000 0.009(4) 0.000

loop_
_atom_type_symbol
_atom_type_description
_atom_type_scat_dispersion_real
_atom_type_scat_dispersion_imag
_atom_type_scat_source
C C 0.0033 0.0016 'International Tables Vol C Tables 4.2.6.8 and 6.1.1.4'
I I -0.4742 1.8119 'International Tables Vol C Tables 4.2.6.8 and 6.1.1.4'
P P 0.1023 0.0942 'International Tables Vol C Tables 4.2.6.8 and 6.1.1.4'
Pb Pb -3.3944 10.1111 'International Tables Vol C Tables 4.2.6.8 and 6.1.1.4'
H H 0.0000 0.0000 'International Tables Vol C Tables 4.2.6.8 and 6.1.1.4'

loop_
_geom_angle_atom_site_label_1
_geom_angle_atom_site_label_2
_geom_angle_atom_site_label_3
_geom_angle
_geom_angle_site_symmetry_1
_geom_angle_site_symmetry_3
I2 Pb1 I2 180.0 5_676 .
I2 Pb1 I1 93.503(9) 5_676 6_575
I2 Pb1 I1 86.497(9) . 6_575
I2 Pb1 I1 86.497(9) 5_676 2_656
I2 Pb1 I1 93.503(9) . 2_656
I1 Pb1 I1 180.0 6_575 2_656
I2 Pb1 I1 86.497(9) 5_676 5_676
I2 Pb1 I1 93.503(10) . 5_676
I1 Pb1 I1 96.356(12) 6_575 5_676
I1 Pb1 I1 83.644(12) 2_656 5_676
I2 Pb1 I1 93.503(9) 5_676 .
I2 Pb1 I1 86.497(9) . .
I1 Pb1 I1 83.645(12) 6_575 .
I1 Pb1 I1 96.355(12) 2_656 .
I1 Pb1 I1 180.0 5_676 .
I2 Pb2 I2 180.0 5_677 .
I2 Pb2 I1 92.855(9) 5_677 .
I2 Pb2 I1 87.145(9) . .
I2 Pb2 I1 87.145(9) 5_677 5_677
I2 Pb2 I1 92.855(9) . 5_677
I1 Pb2 I1 180.0 . 5_677
I2 Pb2 I1 87.145(9) 5_677 2_657
I2 Pb2 I1 92.855(9) . 2_657
I1 Pb2 I1 95.078(13) . 2_657
I1 Pb2 I1 84.921(13) 5_677 2_657
I2 Pb2 I1 92.855(9) 5_677 6_575
I2 Pb2 I1 87.145(9) . 6_575
I1 Pb2 I1 84.922(13) . 6_575
I1 Pb2 I1 95.079(12) 5_677 6_575
I1 Pb2 I1 180.0 2_657 6_575
Pb2 I1 Pb1 75.901(8) . .
Pb1 I2 Pb2 76.504(11) . .
C12 P11 C12 111.2(14) . 6_575
C12 P11 C11 110.5(8) . .
C12 P11 C11 110.5(8) 6_575 .
C12 P11 C13 109.0(7) . .
C12 P11 C13 109.0(7) 6_575 .
C11 P11 C13 106.6(10) . .
P11 C11 H11A 109.5 . .
P11 C11 H11B 109.5 . .
H11A C11 H11B 109.5 . .
P11 C11 H11C 109.5 . .
H11A C11 H11C 109.5 . .
H11B C11 H11C 109.5 . .
P11 C12 H12A 109.5 . .
P11 C12 H12B 109.5 . .
H12A C12 H12B 109.5 . .
P11 C12 H12C 109.5 . .
H12A C12 H12C 109.5 . .
H12B C12 H12C 109.5 . .
C13 C13 P11 115.9(17) 5_576 .
C13 C13 H13A 108.3 5_576 .
P11 C13 H13A 108.3 . .
C13 C13 H13B 108.3 5_576 .
P11 C13 H13B 108.3 . .
H13A C13 H13B 107.4 . .
C21 P21 C22 109.2(4) . .
C22 P21 C22 111.1(8) 6_575 .
P21 C21 H21A 109.5 . .
P21 C21 H21B 109.5 . .
H21A C21 H21B 109.5 . .
P21 C21 H21C 109.5 . .
H21A C21 H21C 109.5 . .
H21B C21 H21C 109.5 . .
P21 C22 P21 0.00(18) 6_575 .
P21 C22 H22A 109.5 6_575 .
P21 C22 H22A 109.5 . .
P21 C22 H22B 109.5 6_575 .
P21 C22 H22B 109.5 . .
H22A C22 H22B 109.5 . .
P21 C22 H22C 109.5 6_575 .
P21 C22 H22C 109.5 . .
H22A C22 H22C 109.5 . .
H22B C22 H22C 109.5 . .
C23 C23 H23A 109.3 5_576 .
P21 C23 H23A 109.3 6_575 .
C23 C23 H23B 109.3 5_576 .
P21 C23 H23B 109.3 6_575 .
H23A C23 H23B 108.0 . .
H13A C23 H13B 72.9 6_575 6_575

loop_
_geom_bond_atom_site_label_1
_geom_bond_atom_site_label_2
_geom_bond_distance
_geom_bond_site_symmetry_2
Pb1 I2 3.2071(5) 5_676
Pb1 I2 3.2071(5) .
Pb1 I1 3.2492(3) 6_575
Pb1 I1 3.2492(3) 2_656
Pb1 I1 3.2492(3) 5_676
Pb1 I1 3.2492(3) .
Pb2 I2 3.2085(5) 5_677
Pb2 I2 3.2085(5) .
Pb2 I1 3.2094(3) .
Pb2 I1 3.2094(3) 5_677
Pb2 I1 3.2094(3) 2_657
Pb2 I1 3.2094(3) 6_575
P11 C12 1.764(14) .
P11 C12 1.764(14) 6_575
P11 C11 1.780(15) .
P11 C13 1.808(14) .
C11 H11A 0.9800 .
C11 H11B 0.9800 .
C11 H11C 0.9800 .
C12 H12A 0.9800 .
C12 H12B 0.9800 .
C12 H12C 0.9800 .
C13 C13 1.50(3) 5_576
C13 H13A 0.9900 .
C13 H13B 0.9900 .
P21 C21 1.777(10) .
P21 C22 1.781(10) 6_575
P21 C22 1.781(10) .
P21 C23 1.844(12) 6_575
C21 H21A 0.9800 .
C21 H21B 0.9800 .
C21 H21C 0.9800 .
C22 H22A 0.9800 .
C22 H22B 0.9800 .
C22 H22C 0.9800 .
C23 C23 1.48(3) 5_576
C23 H23A 0.9900 .
C23 H23B 0.9900 .

loop_
_geom_torsion_atom_site_label_1
_geom_torsion_atom_site_label_2
_geom_torsion_atom_site_label_3
_geom_torsion_atom_site_label_4
_geom_torsion
_geom_torsion_site_symmetry_1
_geom_torsion_site_symmetry_4
C12 P11 C13 C13 60.7(8) . 5_576
C12 P11 C13 C13 -60.7(8) 6_575 5_576
C11 P11 C13 C13 180.000(2) . 5_576
C21 P21 C22 P21 0(100) . 6_575
C22 P21 C22 P21 0(100) 6_575 6_575
C23 P21 C22 P21 0(100) 6_575 6_575
